data_1512754
loop_
_publ_author_name
'Ana-Maria Valean'
'Santiago Gomez-Ruiz'
'Alexandru Lupan'
'Radu Silaghi-Dumitrescu'
'Luminita Silaghi-Dumitrescu'
'Evamarie Hey-Hawkins'

_publ_section_title
;
 Phosphinoarylthiolato molybdenum and iron complexes
 [M{(SC6H4-2-PPh2)-k2S,P}2(CO)2] (M = Mo, Fe): Analogous composition -
 Different structure
;
_journal_name_full
;
Inorganica Chimica Acta
;
_journal_page_first 289
_journal_page_last 294
_journal_paper_doi 10.1016/j.ica.2012.05.041
_journal_volume 394
_journal_year 2013
_chemical_formula_sum 'C42 H36 Fe O3 P2 S2'
_chemical_formula_weight 770.62
_chemical_name_systematic
;
 ?
;
_space_group_IT_number 15
_symmetry_cell_setting monoclinic
_symmetry_space_group_name_Hall '-I 2ya'
_symmetry_space_group_name_H-M 'I 1 2/a 1'
_atom_sites_solution_hydrogens geom
_atom_sites_solution_primary direct
_atom_sites_solution_secondary difmap
_audit_conform_dict_location ftp://ftp.iucr.org/pub/cif_core.dic
_audit_conform_dict_name cif_core.dic
_audit_conform_dict_version 2.3
_audit_creation_date 2011-11-23T18:01:46-00:00
_audit_creation_method 'WinGX routine CIF_UPDATE'
_cell_angle_alpha 90
_cell_angle_beta 112.074(13)
_cell_angle_gamma 90
_cell_formula_units_Z 4
_cell_length_a 18.889(2)
_cell_length_b 9.8572(8)
_cell_length_c 21.208(3)
_cell_measurement_reflns_used 3938
_cell_measurement_temperature 130(2)
_cell_measurement_theta_max 32.2798
_cell_measurement_theta_min 2.8368
_cell_volume 3659.3(8)
_computing_cell_refinement
;
        CrysAlis RED, Oxford Diffraction Ltd.,
        Version 1.171.32.5 (release 08-05-2007 CrysAlis171 .NET)
        (compiled May  8 2007,13:10:02)
;
_computing_data_collection
;
        CrysAlis CCD, Oxford Diffraction Ltd.,
        Version 1.171.32.5 (release 08-05-2007 CrysAlis171 .NET)
        (compiled May  8 2007,13:10:02)
;
_computing_data_reduction
;
        CrysAlis RED, Oxford Diffraction Ltd.,
        Version 1.171.32.5 (release 08-05-2007 CrysAlis171 .NET)
        (compiled May  8 2007,13:10:02)
;
_computing_structure_refinement 'SHELXL-97 (Sheldrick, 1997)'
_diffrn_ambient_temperature 130(2)
_diffrn_detector_area_resol_mean 16.356
_diffrn_measured_fraction_theta_full 0.999
_diffrn_measured_fraction_theta_max 0.999
_diffrn_measurement_device_type 'ccd xcalibur s'
_diffrn_measurement_method '\w scans and \f scans'
_diffrn_orient_matrix_UB_11 -0.0367071064
_diffrn_orient_matrix_UB_12 0.0213515386
_diffrn_orient_matrix_UB_13 -0.0023464728
_diffrn_orient_matrix_UB_21 -0.0097225152
_diffrn_orient_matrix_UB_22 0.0156748775
_diffrn_orient_matrix_UB_23 -0.0348607131
_diffrn_orient_matrix_UB_31 -0.0140218192
_diffrn_orient_matrix_UB_32 -0.0668612657
_diffrn_orient_matrix_UB_33 -0.0089173664
_diffrn_radiation_monochromator graphite
_diffrn_radiation_type MoK\a
_diffrn_radiation_wavelength 0.71073
_diffrn_reflns_av_R_equivalents 0.1036
_diffrn_reflns_av_unetI/netI 0.1082
_diffrn_reflns_limit_h_max 22
_diffrn_reflns_limit_h_min -22
_diffrn_reflns_limit_k_max 11
_diffrn_reflns_limit_k_min -11
_diffrn_reflns_limit_l_max 25
_diffrn_reflns_limit_l_min -25
_diffrn_reflns_number 26849
_diffrn_reflns_theta_full 25.35
_diffrn_reflns_theta_max 25.35
_diffrn_reflns_theta_min 2.85
_exptl_absorpt_coefficient_mu 0.653
_exptl_absorpt_correction_T_max 1
_exptl_absorpt_correction_T_min 0.95407
_exptl_absorpt_correction_type sphere
_exptl_absorpt_process_details
;
        CrysAlis RED, Oxford Diffraction Ltd.,
        Version 1.171.32.5 (release 08-05-2007 CrysAlis171 .NET)
        (compiled May  8 2007,13:10:02)
        Empirical absorption correction using spherical harmonics,
 implemented in SCALE3 ABSPACK scaling algorithm.
;
_exptl_crystal_colour orange
_exptl_crystal_density_diffrn 1.399
_exptl_crystal_density_method 'not measured'
_exptl_crystal_description plates
_exptl_crystal_F_000 1600
_exptl_crystal_size_max 0.1
_exptl_crystal_size_mid 0.05
_exptl_crystal_size_min 0.02
_refine_diff_density_max 0.408
_refine_diff_density_min -0.268
_refine_diff_density_rms 0.081
_refine_ls_extinction_method none
_refine_ls_goodness_of_fit_ref 0.95
_refine_ls_hydrogen_treatment constr
_refine_ls_matrix_type full
_refine_ls_number_parameters 205
_refine_ls_number_reflns 3342
_refine_ls_number_restraints 0
_refine_ls_restrained_S_all 0.95
_refine_ls_R_factor_all 0.0886
_refine_ls_R_factor_gt 0.0414
_refine_ls_shift/su_max 0
_refine_ls_shift/su_mean 0
_refine_ls_structure_factor_coef Fsqd
_refine_ls_weighting_details 'calc w=1/[\s^2^(Fo^2^)+(0.0605P)^2^+0.0000P] where P=(Fo^2^+2Fc^2^)/3'
_refine_ls_weighting_scheme calc
_refine_ls_wR_factor_gt 0.1105
_refine_ls_wR_factor_ref 0.1233
_reflns_number_gt 1955
_reflns_number_total 3342
_reflns_threshold_expression >2sigma(I)
_cod_data_source_file ICA-2013-394-289-294-2.cif
_cod_data_source_block squeezed
_cod_original_cell_volume 3659.3(7)
_cod_original_sg_symbol_H-M I2/a
_cod_database_code 1512754

loop_
_symmetry_equiv_pos_as_xyz
'x, y, z'
'-x+1/2, y, -z'
'x+1/2, y+1/2, z+1/2'
'-x+1, y+1/2, -z+1/2'
'-x, -y, -z'
'x-1/2, -y, z'
'-x+1/2, -y+1/2, -z+1/2'
'x, -y+1/2, z+1/2'

loop_
_atom_site_label
_atom_site_type_symbol
_atom_site_fract_x
_atom_site_fract_y
_atom_site_fract_z
_atom_site_U_iso_or_equiv
_atom_site_adp_type
_atom_site_occupancy
_atom_site_symmetry_multiplicity
_atom_site_calc_flag
_atom_site_refinement_flags
Fe1 Fe 0.5 0 0.5 0.0169(2) Uani 1 2 d S
S1 S 0.53565(6) 0.17057(10) 0.44441(5) 0.0227(3) Uani 1 1 d .
P1 P 0.41731(6) -0.06619(11) 0.39843(5) 0.0181(3) Uani 1 1 d .
C8 C 0.4585(2) -0.3421(4) 0.4146(2) 0.0230(10) Uani 1 1 d .
H8 H 0.5004 -0.3145 0.454 0.028 Uiso 1 1 calc R
C2 C 0.4459(2) 0.0149(4) 0.3350(2) 0.0190(9) Uani 1 1 d .
C7 C 0.4054(2) -0.2470(4) 0.37738(19) 0.0187(9) Uani 1 1 d .
C16 C 0.1748(3) 0.0942(5) 0.3568(2) 0.0379(13) Uani 1 1 d .
H16 H 0.125 0.1274 0.3487 0.045 Uiso 1 1 calc R
C3 C 0.4161(2) -0.0174(4) 0.2657(2) 0.0243(10) Uani 1 1 d .
H3 H 0.3809 -0.0903 0.2499 0.029 Uiso 1 1 calc R
C6 C 0.5183(2) 0.1947(4) 0.3111(2) 0.0263(11) Uani 1 1 d .
H6 H 0.5531 0.2682 0.3262 0.032 Uiso 1 1 calc R
C4 C 0.4372(3) 0.0546(5) 0.2204(2) 0.0302(11) Uani 1 1 d .
H4 H 0.4166 0.0316 0.1735 0.036 Uiso 1 1 calc R
C10 C 0.3912(3) -0.5182(5) 0.3378(2) 0.0345(12) Uani 1 1 d .
H10 H 0.387 -0.6102 0.3234 0.041 Uiso 1 1 calc R
C14 C 0.2954(2) 0.1166(4) 0.3445(2) 0.0258(11) Uani 1 1 d .
H14 H 0.3284 0.167 0.3289 0.031 Uiso 1 1 calc R
C11 C 0.3373(3) -0.4253(5) 0.3014(2) 0.0361(12) Uani 1 1 d .
H11 H 0.2949 -0.4537 0.2625 0.043 Uiso 1 1 calc R
C5 C 0.4885(2) 0.1611(4) 0.2429(2) 0.0278(11) Uani 1 1 d .
H5 H 0.5031 0.2109 0.2114 0.033 Uiso 1 1 calc R
C9 C 0.4511(2) -0.4778(4) 0.3949(2) 0.0284(11) Uani 1 1 d .
H9 H 0.4877 -0.5424 0.4211 0.034 Uiso 1 1 calc R
C15 C 0.2232(3) 0.1668(5) 0.3341(2) 0.0321(12) Uani 1 1 d .
H15 H 0.2071 0.2509 0.3113 0.038 Uiso 1 1 calc R
O1 O 0.37710(17) 0.1609(3) 0.51797(15) 0.0324(8) Uani 1 1 d .
C1 C 0.4978(2) 0.1216(4) 0.3582(2) 0.0208(10) Uani 1 1 d .
C12 C 0.3442(2) -0.2916(4) 0.3207(2) 0.0296(11) Uani 1 1 d .
H12 H 0.3065 -0.2284 0.2948 0.035 Uiso 1 1 calc R
C13 C 0.3203(2) -0.0074(4) 0.37800(19) 0.0194(9) Uani 1 1 d .
C17 C 0.1992(3) -0.0277(5) 0.3917(2) 0.0374(13) Uani 1 1 d .
H17 H 0.1662 -0.0763 0.4081 0.045 Uiso 1 1 calc R
C18 C 0.2715(2) -0.0785(4) 0.4027(2) 0.0272(11) Uani 1 1 d .
H18 H 0.2879 -0.1612 0.4268 0.033 Uiso 1 1 calc R
C19 C 0.4252(3) 0.1003(4) 0.5108(2) 0.0228(10) Uani 1 1 d .

loop_
_atom_site_aniso_label
_atom_site_aniso_U_11
_atom_site_aniso_U_22
_atom_site_aniso_U_33
_atom_site_aniso_U_23
_atom_site_aniso_U_13
_atom_site_aniso_U_12
Fe1 0.0184(5) 0.0170(5) 0.0148(4) 0.0004(4) 0.0056(3) 0.0003(4)
S1 0.0275(6) 0.0200(6) 0.0199(6) -0.0008(5) 0.0081(5) -0.0031(5)
P1 0.0188(6) 0.0186(6) 0.0160(6) -0.0004(5) 0.0055(4) 0.0002(5)
C8 0.023(2) 0.024(3) 0.023(2) -0.0007(19) 0.0094(19) 0.0011(19)
C2 0.018(2) 0.018(2) 0.021(2) 0.0043(19) 0.0079(17) 0.0017(19)
C7 0.019(2) 0.018(2) 0.018(2) -0.0030(18) 0.0064(18) 0.0012(19)
C16 0.026(3) 0.056(4) 0.030(3) -0.004(3) 0.009(2) 0.012(3)
C3 0.027(2) 0.025(3) 0.021(2) -0.002(2) 0.0095(19) -0.002(2)
C6 0.027(3) 0.027(3) 0.027(3) 0.003(2) 0.013(2) -0.002(2)
C4 0.037(3) 0.039(3) 0.016(2) 0.001(2) 0.011(2) 0.001(2)
C10 0.042(3) 0.018(3) 0.040(3) -0.009(2) 0.011(2) -0.003(2)
C14 0.026(3) 0.027(3) 0.022(2) -0.004(2) 0.007(2) -0.002(2)
C11 0.033(3) 0.030(3) 0.035(3) -0.011(2) 0.000(2) -0.011(2)
C5 0.033(3) 0.031(3) 0.022(2) 0.009(2) 0.014(2) 0.004(2)
C9 0.032(3) 0.022(3) 0.031(3) 0.004(2) 0.013(2) 0.007(2)
C15 0.031(3) 0.035(3) 0.026(3) -0.002(2) 0.006(2) 0.015(2)
O1 0.0285(19) 0.0335(19) 0.037(2) -0.0048(15) 0.0147(16) 0.0073(15)
C1 0.017(2) 0.025(2) 0.021(2) 0.0048(19) 0.0063(18) 0.0041(19)
C12 0.030(3) 0.024(3) 0.029(3) -0.001(2) 0.004(2) 0.000(2)
C13 0.017(2) 0.025(2) 0.013(2) -0.0037(19) 0.0029(17) -0.001(2)
C17 0.023(3) 0.055(4) 0.035(3) -0.003(2) 0.011(2) -0.005(2)
C18 0.026(3) 0.030(3) 0.024(2) 0.002(2) 0.008(2) 0.002(2)
C19 0.027(3) 0.021(2) 0.017(2) -0.0015(19) 0.005(2) -0.006(2)

loop_
_atom_type_symbol
_atom_type_description
_atom_type_scat_dispersion_real
_atom_type_scat_dispersion_imag
_atom_type_scat_source
C C 0.0033 0.0016 'International Tables Vol C Tables 4.2.6.8 and 6.1.1.4'
H H 0 0 'International Tables Vol C Tables 4.2.6.8 and 6.1.1.4'
O O 0.0106 0.006 'International Tables Vol C Tables 4.2.6.8 and 6.1.1.4'
P P 0.1023 0.0942 'International Tables Vol C Tables 4.2.6.8 and 6.1.1.4'
S S 0.1246 0.1234 'International Tables Vol C Tables 4.2.6.8 and 6.1.1.4'
Fe Fe 0.3463 0.8444 'International Tables Vol C Tables 4.2.6.8 and 6.1.1.4'

loop_
_geom_angle_atom_site_label_1
_geom_angle_atom_site_label_2
_geom_angle_atom_site_label_3
_geom_angle
_geom_angle_site_symmetry_1
_geom_angle_site_symmetry_3
C19 Fe1 C19 180.0(2) . 5_656
C19 Fe1 P1 90.85(12) . 5_656
C19 Fe1 P1 89.15(13) 5_656 5_656
C19 Fe1 P1 89.15(12) . .
C19 Fe1 P1 90.85(13) 5_656 .
P1 Fe1 P1 180 5_656 .
C19 Fe1 S1 86.64(13) . 5_656
C19 Fe1 S1 93.36(13) 5_656 5_656
P1 Fe1 S1 87.27(4) 5_656 5_656
P1 Fe1 S1 92.73(4) . 5_656
C19 Fe1 S1 93.36(13) . .
C19 Fe1 S1 86.64(13) 5_656 .
P1 Fe1 S1 92.73(4) 5_656 .
P1 Fe1 S1 87.27(4) . .
S1 Fe1 S1 180 5_656 .
C1 S1 Fe1 104.44(15) . .
C13 P1 C2 103.78(19) . .
C13 P1 C7 103.44(18) . .
C2 P1 C7 106.94(19) . .
C13 P1 Fe1 114.55(13) . .
C2 P1 Fe1 106.99(13) . .
C7 P1 Fe1 119.83(13) . .
C7 C8 C9 120.7(4) . .
C1 C2 C3 119.6(4) . .
C1 C2 P1 115.8(3) . .
C3 C2 P1 124.4(3) . .
C8 C7 C12 117.9(4) . .
C8 C7 P1 121.6(3) . .
C12 C7 P1 120.3(3) . .
C15 C16 C17 120.1(4) . .
C4 C3 C2 120.8(4) . .
C5 C6 C1 120.8(4) . .
C3 C4 C5 120.1(4) . .
C9 C10 C11 119.7(4) . .
C15 C14 C13 120.9(4) . .
C10 C11 C12 120.4(4) . .
C6 C5 C4 119.9(4) . .
C10 C9 C8 120.0(4) . .
C16 C15 C14 119.9(4) . .
C2 C1 C6 118.8(4) . .
C2 C1 S1 122.0(3) . .
C6 C1 S1 119.2(3) . .
C11 C12 C7 121.1(4) . .
C14 C13 C18 118.8(4) . .
C14 C13 P1 121.0(3) . .
C18 C13 P1 119.8(3) . .
C18 C17 C16 120.4(5) . .
C17 C18 C13 119.9(4) . .
O1 C19 Fe1 178.3(4) . .

loop_
_geom_bond_atom_site_label_1
_geom_bond_atom_site_label_2
_geom_bond_distance
_geom_bond_site_symmetry_2
Fe1 C19 1.808(5) .
Fe1 C19 1.808(5) 5_656
Fe1 P1 2.2309(11) 5_656
Fe1 P1 2.2309(11) .
Fe1 S1 2.2950(11) 5_656
Fe1 S1 2.2950(11) .
S1 C1 1.762(4) .
P1 C13 1.813(4) .
P1 C2 1.813(4) .
P1 C7 1.830(4) .
C8 C7 1.382(5) .
C8 C9 1.393(5) .
C2 C1 1.396(5) .
C2 C3 1.399(5) .
C7 C12 1.390(5) .
C16 C15 1.383(7) .
C16 C17 1.396(6) .
C3 C4 1.368(6) .
C6 C5 1.381(6) .
C6 C1 1.399(6) .
C4 C5 1.386(6) .
C10 C9 1.370(6) .
C10 C11 1.371(6) .
C14 C15 1.387(6) .
C14 C13 1.403(6) .
C11 C12 1.371(6) .
O1 C19 1.144(5) .
C13 C18 1.405(6) .
C17 C18 1.390(6) .
